data_4300683
_journal_name_full 'Inorganic Chemistry'
_journal_paper_doi 10.1021/ic0518226
_journal_year 2006
_chemical_formula_sum 'B H10 Li4 N3'
_chemical_formula_weight 90.68
_space_group_IT_number 199
_symmetry_cell_setting cubic
_symmetry_space_group_name_Hall 'I 2b 2c 3'
_symmetry_space_group_name_H-M 'I 21 3'
_cell_angle_alpha 90.00
_cell_angle_beta 90.00
_cell_angle_gamma 90.00
_cell_formula_units_Z 8
_cell_length_a 10.6723(10)
_cell_length_b 10.6723(10)
_cell_length_c 10.6723(10)
_cell_measurement_temperature 293(2)
_cell_volume 1215.6(2)
_diffrn_ambient_temperature 293(2)
_exptl_crystal_density_diffrn 0.991
_cod_depositor_comments
;
The following automatic conversions were performed:
'_symmetry_cell_setting' value 'Cubic' changed to 'cubic' according to
'/home/saulius/struct/CIF-dictionaries/cif_core.dic' dictionary named
'cif_core.dic' version 2.4.1 from 2010-06-29.

Automatic conversion script
Id: cif_fix_enum 1527 2010-12-29 10:47:43Z saulius 
;
_cod_original_sg_symbol_H-M 'P ? ? ?'
_cod_original_formula_sum 'H10 B Li4 N3'
_cod_database_code 4300683

loop_
_symmetry_equiv_pos_as_xyz
'x, y, z'
'-x+1/2, -y, z+1/2'
'-x, y+1/2, -z+1/2'
'x+1/2, -y+1/2, -z'
'z, x, y'
'z+1/2, -x+1/2, -y'
'-z+1/2, -x, y+1/2'
'-z, x+1/2, -y+1/2'
'y, z, x'
'-y, z+1/2, -x+1/2'
'y+1/2, -z+1/2, -x'
'-y+1/2, -z, x+1/2'
'x+1/2, y+1/2, z+1/2'
'-x+1, -y+1/2, z+1'
'-x+1/2, y+1, -z+1'
'x+1, -y+1, -z+1/2'
'z+1/2, x+1/2, y+1/2'
'z+1, -x+1, -y+1/2'
'-z+1, -x+1/2, y+1'
'-z+1/2, x+1, -y+1'
'y+1/2, z+1/2, x+1/2'
'-y+1/2, z+1, -x+1'
'y+1, -z+1, -x+1/2'
'-y+1, -z+1/2, x+1'

loop_
_atom_site_label
_atom_site_type_symbol
_atom_site_fract_x
_atom_site_fract_y
_atom_site_fract_z
_atom_site_U_iso_or_equiv
_atom_site_adp_type
_atom_site_occupancy
_atom_site_symmetry_multiplicity
_atom_site_calc_flag
_atom_site_refinement_flags
_atom_site_disorder_assembly
_atom_site_disorder_group
N N 0.11531(8) 0.35935(7) 0.40537(9) 0.0260(3) Uani 1 1 d . . .
B B 0.11373(10) 0.11373(10) 0.11373(10) 0.0291(4) Uani 1 3 d S . .
Li1 Li 0.2864(3) 0.0000 0.2500 0.0403(7) Uani 1 2 d S . .
Li2 Li 0.5234(2) 0.0000 0.2500 0.0307(6) Uani 1 2 d S . .
Li3 Li 0.48356(17) 0.48356(17) 0.48356(17) 0.0293(7) Uani 1 3 d S . .
H1 H 0.1757(17) 0.3099(17) 0.3985(19) 0.057(4) Uiso 1 1 d . . .
H2 H 0.1141(14) 0.4018(15) 0.3378(16) 0.046(4) Uiso 1 1 d . . .
H3 H 0.0147(14) 0.1161(15) 0.1488(13) 0.053(4) Uiso 1 1 d . . .
H4 H 0.1739(17) 0.1739(17) 0.1739(17) 0.052(7) Uiso 1 3 d S . .

loop_
_atom_site_aniso_label
_atom_site_aniso_U_11
_atom_site_aniso_U_22
_atom_site_aniso_U_33
_atom_site_aniso_U_23
_atom_site_aniso_U_13
_atom_site_aniso_U_12
N 0.0270(5) 0.0253(4) 0.0256(5) -0.0028(3) 0.0012(3) -0.0006(3)
B 0.0291(4) 0.0291(4) 0.0291(4) -0.0020(4) -0.0020(4) -0.0020(4)
Li1 0.0288(13) 0.0431(15) 0.0491(17) -0.0157(13) 0.000 0.000
Li2 0.0301(12) 0.0362(14) 0.0258(11) 0.0028(10) 0.000 0.000
Li3 0.0293(7) 0.0293(7) 0.0293(7) 0.0007(6) 0.0007(6) 0.0007(6)

loop_
_geom_bond_atom_site_label_1
_geom_bond_atom_site_label_2
_geom_bond_distance
_geom_bond_site_symmetry_2
_geom_bond_publ_flag
N Li3 2.0678(14) 15_545 ?
N Li2 2.1127(16) 9 ?
N Li1 2.1189(18) 9 ?
N Li2 2.1568(16) 18_455 ?
N H1 0.84(2) . ?
N H2 0.852(18) . ?
B Li3 2.406(3) 13_444 ?
B Li1 2.642(2) . ?
B Li1 2.642(2) 5 ?
B Li1 2.642(2) 9 ?
B H3 1.121(15) . ?
B H4 1.11(3) . ?
Li1 N 2.1189(18) 18_445 ?
Li1 N 2.1189(18) 5 ?
Li1 Li2 2.530(4) . ?
Li1 B 2.642(2) 16_445 ?
Li1 Li3 3.503(2) 3_645 ?
Li1 Li3 3.503(2) 14_554 ?
Li2 N 2.1126(16) 18_445 ?
Li2 N 2.1126(16) 5 ?
Li2 N 2.1568(16) 24_554 ?
Li2 N 2.1568(16) 10_645 ?
Li2 Li3 2.4999(17) 3_645 ?
Li2 Li3 2.4999(17) 14_554 ?
Li3 N 2.0678(14) 23_455 ?
Li3 N 2.0678(14) 19_554 ?
Li3 N 2.0678(14) 15_545 ?
Li3 B 2.406(3) 13 ?
Li3 Li2 2.4999(17) 14_554 ?
Li3 Li2 2.4999(17) 18_455 ?
Li3 Li2 2.4999(17) 22_545 ?
Li3 Li1 3.503(2) 18_455 ?
Li3 Li1 3.503(2) 14_554 ?
Li3 Li1 3.503(2) 22_545 ?
